data_7063162
loop_
_publ_author_name
'Podjed, Nina'
'Ko\<smrlj, Janez'
'Modec, Barbara'

_publ_section_title
;
 Piperidine and piperazine analogs in action: zinc(ii)-mediated formation
 of amidines
;
_journal_issue 19
_journal_name_full 'New Journal of Chemistry'
_journal_page_first 8844
_journal_page_last 8859
_journal_paper_doi 10.1039/D4NJ00235K
_journal_volume 48
_journal_year 2024
_chemical_formula_moiety 'C22 H18 N4 O4 Zn, 1.333(C2 H3 N), 0.2(H2 O)'
_chemical_formula_sum 'C24.66 H22.4 N5.34 O4.2 Zn'
_chemical_formula_weight 526.12
_space_group_crystal_system triclinic
_space_group_IT_number 2
_space_group_name_Hall '-P 1'
_space_group_name_H-M_alt 'P -1'
_atom_sites_solution_hydrogens mixed
_atom_sites_solution_primary dual
_audit_creation_date 2024-04-03
_audit_creation_method
;
Olex2 1.5
(compiled 2023.08.24 svn.re1ec1418 for OlexSys, GUI svn.r6817)
;
_audit_update_record
;
2024-04-04 deposited with the CCDC.	2024-04-16 downloaded from the CCDC.
;
_cell_angle_alpha 77.896(4)
_cell_angle_beta 78.984(3)
_cell_angle_gamma 84.021(3)
_cell_formula_units_Z 2
_cell_length_a 8.1567(3)
_cell_length_b 9.9520(4)
_cell_length_c 15.1357(6)
_cell_measurement_reflns_used 3997
_cell_measurement_temperature 150.00(10)
_cell_measurement_theta_max 29.7160
_cell_measurement_theta_min 3.1240
_cell_volume 1176.56(8)
_computing_cell_refinement 'CrysAlisPro 1.171.40.68a (Rigaku OD, 2019)'
_computing_data_collection 'CrysAlisPro 1.171.40.68a (Rigaku OD, 2019)'
_computing_data_reduction 'CrysAlisPro 1.171.40.68a (Rigaku OD, 2019)'
_computing_molecular_graphics 'Olex2 1.5 (Dolomanov et al., 2009)'
_computing_publication_material 'Olex2 1.5 (Dolomanov et al., 2009)'
_computing_structure_refinement 'SHELXL 2018/3 (Sheldrick, 2015)'
_computing_structure_solution 'SHELXT 2018/2 (Sheldrick, 2018)'
_diffrn_ambient_environment N~2~
_diffrn_ambient_temperature 150.00(10)
_diffrn_detector 'CCD plate'
_diffrn_detector_area_resol_mean 10.4933
_diffrn_detector_type Atlas
_diffrn_measured_fraction_theta_full 0.999
_diffrn_measured_fraction_theta_max 0.988
_diffrn_measurement_details
;
List of Runs (angles in degrees, time in seconds):

  # Type    Start    End  Width  t~exp~   \w     \q     \k     \f   Frames
#--------------------------------------------------------------------------
  1  \w    -60.00  29.00   1.00   22.50    --   14.05 -57.00 120.00   89
  2  \w    -10.00  89.00   1.00   22.50    --   14.05  37.00 -90.00   99
  3  \w     39.00 103.00   1.00   22.50    --   14.05 178.00  90.00   64
  4  \w    -26.00  17.00   1.00   22.50    --  -14.36 -77.00   0.00   43
  5  \w    -25.00  18.00   1.00   22.50    --  -14.36 -77.00-150.00   43
;
_diffrn_measurement_device 'four-circle diffractometer'
_diffrn_measurement_device_type 'SuperNova, Dual, Cu at home/near, Atlas'
_diffrn_measurement_method '\w scans'
_diffrn_orient_matrix_type 'CrysAlisPro convention (1999,Acta A55,543-557)'
_diffrn_orient_matrix_UB_11 -0.0070109000
_diffrn_orient_matrix_UB_12 -0.0692137000
_diffrn_orient_matrix_UB_13 0.0236916000
_diffrn_orient_matrix_UB_21 -0.0354813000
_diffrn_orient_matrix_UB_22 0.0233536000
_diffrn_orient_matrix_UB_23 0.0411286000
_diffrn_orient_matrix_UB_31 -0.0810898000
_diffrn_orient_matrix_UB_32 0.0011083000
_diffrn_orient_matrix_UB_33 -0.0107700000
_diffrn_radiation_monochromator mirror
_diffrn_radiation_probe x-ray
_diffrn_radiation_type MoK\a
_diffrn_radiation_wavelength 0.71073
_diffrn_reflns_av_R_equivalents 0.0280
_diffrn_reflns_av_unetI/netI 0.0515
_diffrn_reflns_Laue_measured_fraction_full 0.999
_diffrn_reflns_Laue_measured_fraction_max 0.988
_diffrn_reflns_limit_h_max 10
_diffrn_reflns_limit_h_min -10
_diffrn_reflns_limit_k_max 13
_diffrn_reflns_limit_k_min -13
_diffrn_reflns_limit_l_max 19
_diffrn_reflns_limit_l_min -15
_diffrn_reflns_number 10357
_diffrn_reflns_point_group_measured_fraction_full 0.999
_diffrn_reflns_point_group_measured_fraction_max 0.988
_diffrn_reflns_theta_full 25.242
_diffrn_reflns_theta_max 27.998
_diffrn_reflns_theta_min 2.550
_diffrn_source 'micro-focus sealed X-ray tube'
_diffrn_source_type 'SuperNova (Mo) X-ray Source'
_exptl_absorpt_coefficient_mu 1.088
_exptl_absorpt_correction_T_max 1.00000
_exptl_absorpt_correction_T_min 0.78984
_exptl_absorpt_correction_type multi-scan
_exptl_absorpt_process_details
;
CrysAlisPro 1.171.40.68a (Rigaku Oxford Diffraction, 2019)
Empirical absorption correction using spherical harmonics,
 implemented in SCALE3 ABSPACK scaling algorithm.
;
_exptl_crystal_colour colourless
_exptl_crystal_density_diffrn 1.485
_exptl_crystal_description needle
_exptl_crystal_F_000 543
_exptl_crystal_size_max 0.5
_exptl_crystal_size_mid 0.15
_exptl_crystal_size_min 0.03
_refine_diff_density_max 0.518
_refine_diff_density_min -0.462
_refine_diff_density_rms 0.067
_refine_ls_extinction_method none
_refine_ls_goodness_of_fit_ref 1.036
_refine_ls_hydrogen_treatment mixed
_refine_ls_matrix_type full
_refine_ls_number_parameters 361
_refine_ls_number_reflns 5608
_refine_ls_number_restraints 26
_refine_ls_restrained_S_all 1.036
_refine_ls_R_factor_all 0.0529
_refine_ls_R_factor_gt 0.0388
_refine_ls_shift/su_max 0.002
_refine_ls_shift/su_mean 0.000
_refine_ls_structure_factor_coef Fsqd
_refine_ls_weighting_details 'w=1/[\s^2^(Fo^2^)+(0.0391P)^2^+0.1943P] where P=(Fo^2^+2Fc^2^)/3'
_refine_ls_weighting_scheme calc
_refine_ls_wR_factor_gt 0.0825
_refine_ls_wR_factor_ref 0.0894
_reflns_Friedel_coverage 0.000
_reflns_number_gt 4591
_reflns_number_total 5608
_reflns_threshold_expression 'I > 2\s(I)'
_cod_data_source_file d4nj00235k2.cif
_cod_data_source_block 23
_cod_depositor_comments 'Adding full bibliography for 7063150--7063171.cif.'
_cod_original_formula_sum 'C24.66 H22.40 N5.34 O4.20 Zn'
_cod_database_code 7063162
_shelx_shelxl_version_number 2018/3
_shelx_space_group_comment
;
The symmetry employed for this shelxl refinement is uniquely defined
by the following loop, which should always be used as a source of
symmetry information in preference to the above space-group names.
They are only intended as comments.
;
_shelx_estimated_absorpt_t_max 0.968
_shelx_estimated_absorpt_t_min 0.612
_reflns_odcompleteness_completeness 99.93
_reflns_odcompleteness_iscentric 1
_reflns_odcompleteness_theta 27.50
_olex2_refinement_description
;
1. Fixed Uiso
 At 1.2 times of:
  All C(H) groups
 At 1.5 times of:
  All C(H,H,H) groups, All O(H,H) groups
2. Restrained distances
 N6-C61
 1.14 with sigma of 0.02
 C61-N6
 1.137 with sigma of 0.01
 C61-C62
 1.456 with sigma of 0.01
 C62-N6
 2.593 with sigma of 0.02
 N6-C62
 2.59 with sigma of 0.04
3. Uiso/Uaniso restraints and constraints
N6 \\sim C61 \\sim C62: within 2A with sigma of 0.001 and sigma for terminal
atoms of 0.002 within 2A
4. Rigid body (RIGU) restrains
 N6, C61, C62
 with sigma for 1-2 distances of 0.004 and sigma for 1-3 distances of 0.004
 N6, C61, C62, H62A, H62B, H62C
 with sigma for 1-2 distances of 0.001 and sigma for 1-3 distances of 0.001
5. Others
 Fixed Sof: O3(0.2) H3A(0.2) H3B(0.2) N6(0.3333) C61(0.3333) C62(0.3333)
 H62A(0.3333) H62B(0.3333) H62C(0.3333)
6.a Free rotating group:
 O3(H3A,H3B)
6.b Aromatic/amide H refined with riding coordinates:
 C11(H11), C12(H12), C13(H13), C14(H14), C16(H16), C17(H17), C21(H21),
 C22(H22), C23(H23), C24(H24), C26(H26), C27(H27)
6.c Idealised Me refined as rotating group:
 C32(H32A,H32B,H32C), C52(H52A,H52B,H52C), C62(H62A,H62B,H62C)
;
_oxdiff_exptl_absorpt_empirical_details
;
Empirical correction (ABSPACK) includes:
- Absorption correction using spherical harmonics
- Frame scaling
;
_oxdiff_exptl_absorpt_empirical_full_max 1.283
_oxdiff_exptl_absorpt_empirical_full_min 0.689

loop_
_space_group_symop_operation_xyz
'x, y, z'
'-x, -y, -z'

loop_
_atom_site_label
_atom_site_type_symbol
_atom_site_fract_x
_atom_site_fract_y
_atom_site_fract_z
_atom_site_U_iso_or_equiv
_atom_site_adp_type
_atom_site_occupancy
_atom_site_site_symmetry_order
_atom_site_calc_flag
_atom_site_refinement_flags_posn
_atom_site_refinement_flags_adp
_atom_site_refinement_flags_occupancy
_atom_site_disorder_assembly
_atom_site_disorder_group
Zn1 Zn 0.32430(3) 0.65595(3) 0.73608(2) 0.02088(8) Uani 1 1 d . . . . .
O1 O 0.27380(18) 0.46104(16) 0.79682(10) 0.0234(3) Uani 1 1 d . . . . .
O2 O 0.55564(18) 0.71625(19) 0.68272(10) 0.0332(4) Uani 1 1 d . . . . .
O11 O 0.2149(2) 0.25955(17) 0.77336(11) 0.0311(4) Uani 1 1 d . . . . .
O22 O 0.81266(19) 0.7087(2) 0.71417(12) 0.0443(5) Uani 1 1 d . . . . .
N1 N 0.2996(2) 0.5717(2) 0.62008(12) 0.0228(4) Uani 1 1 d . . . . .
N2 N 0.4212(2) 0.67613(18) 0.85825(12) 0.0201(4) Uani 1 1 d . . . . .
N3 N 0.1330(2) 0.7951(2) 0.73536(13) 0.0243(4) Uani 1 1 d . . . . .
H3 H 0.045(3) 0.775(3) 0.7301(15) 0.023(6) Uiso 1 1 d . . . . .
N4 N 0.2643(3) 0.9852(2) 0.73846(16) 0.0358(5) Uani 1 1 d . . . . .
H4A H 0.264(3) 1.073(3) 0.7424(17) 0.032(7) Uiso 1 1 d . . . . .
H4B H 0.363(4) 0.940(3) 0.735(2) 0.060(10) Uiso 1 1 d . . . . .
C10 C 0.3131(3) 0.6352(3) 0.52937(15) 0.0284(5) Uani 1 1 d . . . . .
C11 C 0.3595(3) 0.7715(3) 0.50231(18) 0.0402(6) Uani 1 1 d . . . . .
H11 H 0.378774 0.819100 0.545662 0.048 Uiso 1 1 calc R U . . .
C12 C 0.3764(3) 0.8345(3) 0.41127(19) 0.0506(8) Uani 1 1 d . . . . .
H12 H 0.407412 0.924817 0.393169 0.061 Uiso 1 1 calc R U . . .
C13 C 0.3472(3) 0.7630(4) 0.34537(18) 0.0508(8) Uani 1 1 d . . . . .
H13 H 0.360319 0.806219 0.283925 0.061 Uiso 1 1 calc R U . . .
C14 C 0.3004(3) 0.6330(4) 0.37043(18) 0.0479(8) Uani 1 1 d . . . . .
H14 H 0.280415 0.587644 0.326084 0.057 Uiso 1 1 calc R U . . .
C15 C 0.2811(3) 0.5639(3) 0.46322(16) 0.0361(6) Uani 1 1 d . . . . .
C16 C 0.2345(3) 0.4281(3) 0.49299(18) 0.0439(7) Uani 1 1 d . . . . .
H16 H 0.211747 0.379385 0.451077 0.053 Uiso 1 1 calc R U . . .
C17 C 0.2224(3) 0.3672(3) 0.58321(17) 0.0350(6) Uani 1 1 d . . . . .
H17 H 0.191819 0.276977 0.603605 0.042 Uiso 1 1 calc R U . . .
C18 C 0.2571(2) 0.4438(2) 0.64467(15) 0.0233(5) Uani 1 1 d . . . . .
C19 C 0.2481(2) 0.3809(2) 0.74611(15) 0.0224(5) Uani 1 1 d . . . . .
C20 C 0.3419(2) 0.6645(2) 0.94771(14) 0.0198(4) Uani 1 1 d . . . . .
C21 C 0.1672(2) 0.6504(2) 0.96987(15) 0.0242(5) Uani 1 1 d . . . . .
H21 H 0.107200 0.647582 0.923942 0.029 Uiso 1 1 calc R U . . .
C22 C 0.0868(3) 0.6408(2) 1.05826(15) 0.0269(5) Uani 1 1 d . . . . .
H22 H -0.027884 0.630973 1.072296 0.032 Uiso 1 1 calc R U . . .
C23 C 0.1754(3) 0.6456(3) 1.12870(16) 0.0300(5) Uani 1 1 d . . . . .
H23 H 0.118484 0.641052 1.188550 0.036 Uiso 1 1 calc R U . . .
C24 C 0.3451(3) 0.6570(2) 1.10948(15) 0.0270(5) Uani 1 1 d . . . . .
H24 H 0.402988 0.658390 1.156552 0.032 Uiso 1 1 calc R U . . .
C25 C 0.4325(3) 0.6667(2) 1.01861(15) 0.0219(4) Uani 1 1 d . . . . .
C26 C 0.6078(3) 0.6767(2) 0.99470(15) 0.0245(5) Uani 1 1 d . . . . .
H26 H 0.671251 0.675527 1.039845 0.029 Uiso 1 1 calc R U . . .
C27 C 0.6831(3) 0.6882(2) 0.90550(15) 0.0245(5) Uani 1 1 d . . . . .
H27 H 0.798097 0.695489 0.888903 0.029 Uiso 1 1 calc R U . . .
C28 C 0.5845(2) 0.6889(2) 0.83860(15) 0.0219(5) Uani 1 1 d . . . . .
C29 C 0.6600(3) 0.7059(3) 0.73742(16) 0.0293(5) Uani 1 1 d . . . . .
C31 C 0.1263(3) 0.9240(2) 0.73886(15) 0.0254(5) Uani 1 1 d . . . . .
C32 C -0.0338(3) 1.0134(3) 0.7440(2) 0.0407(6) Uani 1 1 d . . . . .
H32A H -0.032542 1.079285 0.687590 0.061 Uiso 1 1 calc R U . . .
H32B H -0.044424 1.061034 0.793997 0.061 Uiso 1 1 calc R U . . .
H32C H -0.126801 0.957235 0.753646 0.061 Uiso 1 1 calc R U . . .
N5 N 0.5292(3) 1.0211(2) 0.87133(16) 0.0433(6) Uani 1 1 d . . . . .
C51 C 0.3970(3) 1.0231(3) 0.91293(18) 0.0350(6) Uani 1 1 d . . . . .
C52 C 0.2279(3) 1.0243(3) 0.96610(19) 0.0421(6) Uani 1 1 d . . . . .
H52A H 0.161460 1.101562 0.938763 0.063 Uiso 1 1 calc R U . . .
H52B H 0.232307 1.031520 1.027848 0.063 Uiso 1 1 calc R U . . .
H52C H 0.178561 0.940554 0.966695 0.063 Uiso 1 1 calc R U . . .
O3 O 0.2547(16) 1.1032(12) 0.4854(7) 0.058(3) Uani 0.2 1 d G . P A -2
H3A H 0.301050 1.176389 0.456971 0.087 Uiso 0.2 1 d G U P A -2
H3B H 0.282335 1.079162 0.538053 0.087 Uiso 0.2 1 d G U P A -2
N6 N 0.097(4) 1.107(3) 0.500(2) 0.068(2) Uani 0.3333 1 d D U P B -1
C61 C 0.0231(17) 1.0153(17) 0.5091(12) 0.067(2) Uani 0.3333 1 d D U P B -1
C62 C -0.069(4) 0.902(3) 0.504(3) 0.067(2) Uani 0.3333 1 d D U P B -1
H62A H -0.154000 0.935524 0.466921 0.100 Uiso 0.3333 1 calc R U P B -1
H62B H -0.120429 0.859669 0.564198 0.100 Uiso 0.3333 1 calc R U P B -1
H62C H 0.006065 0.835373 0.476126 0.100 Uiso 0.3333 1 calc R U P B -1

loop_
_atom_site_aniso_label
_atom_site_aniso_U_11
_atom_site_aniso_U_22
_atom_site_aniso_U_33
_atom_site_aniso_U_23
_atom_site_aniso_U_13
_atom_site_aniso_U_12
Zn1 0.01847(13) 0.02137(14) 0.02389(14) -0.00345(10) -0.00579(9) -0.00432(10)
O1 0.0293(8) 0.0226(8) 0.0200(8) -0.0047(7) -0.0063(6) -0.0050(7)
O2 0.0235(8) 0.0533(12) 0.0247(8) -0.0068(8) -0.0039(6) -0.0141(8)
O11 0.0401(9) 0.0192(9) 0.0338(9) -0.0069(7) -0.0027(7) -0.0055(7)
O22 0.0208(8) 0.0766(15) 0.0398(10) -0.0205(10) 0.0010(7) -0.0164(9)
N1 0.0195(8) 0.0286(11) 0.0192(9) -0.0020(8) -0.0047(7) 0.0005(8)
N2 0.0172(8) 0.0195(10) 0.0252(9) -0.0054(8) -0.0060(7) -0.0024(7)
N3 0.0191(9) 0.0249(11) 0.0313(11) -0.0048(8) -0.0097(8) -0.0029(8)
N4 0.0309(12) 0.0219(12) 0.0591(15) -0.0115(11) -0.0139(10) -0.0030(10)
C10 0.0200(10) 0.0405(15) 0.0216(11) -0.0025(10) -0.0039(8) 0.0053(10)
C11 0.0389(14) 0.0459(17) 0.0301(14) 0.0060(12) -0.0067(11) -0.0023(13)
C12 0.0443(15) 0.054(2) 0.0390(16) 0.0161(14) -0.0020(12) 0.0035(14)
C13 0.0400(15) 0.078(2) 0.0204(13) 0.0069(15) -0.0017(11) 0.0213(15)
C14 0.0413(15) 0.074(2) 0.0236(13) -0.0072(15) -0.0089(11) 0.0174(15)
C15 0.0283(12) 0.0565(19) 0.0214(12) -0.0096(12) -0.0042(9) 0.0104(12)
C16 0.0506(16) 0.058(2) 0.0303(14) -0.0213(14) -0.0132(12) 0.0008(15)
C17 0.0439(14) 0.0337(15) 0.0323(14) -0.0152(12) -0.0099(11) -0.0005(12)
C18 0.0187(10) 0.0288(13) 0.0238(11) -0.0091(10) -0.0047(8) 0.0015(9)
C19 0.0188(10) 0.0228(12) 0.0263(11) -0.0088(10) -0.0021(8) -0.0001(9)
C20 0.0221(10) 0.0163(11) 0.0223(11) -0.0047(9) -0.0053(8) -0.0019(9)
C21 0.0202(10) 0.0265(12) 0.0280(12) -0.0060(10) -0.0086(8) -0.0008(9)
C22 0.0219(10) 0.0281(13) 0.0299(12) -0.0062(10) -0.0027(9) -0.0002(10)
C23 0.0342(12) 0.0310(14) 0.0244(12) -0.0070(10) -0.0038(9) 0.0004(11)
C24 0.0321(12) 0.0267(13) 0.0247(12) -0.0062(10) -0.0103(9) -0.0005(10)
C25 0.0233(10) 0.0162(11) 0.0279(12) -0.0047(9) -0.0087(9) -0.0002(9)
C26 0.0238(10) 0.0223(12) 0.0314(12) -0.0060(10) -0.0138(9) -0.0007(9)
C27 0.0173(10) 0.0243(12) 0.0341(13) -0.0056(10) -0.0095(9) -0.0032(9)
C28 0.0190(10) 0.0204(11) 0.0284(12) -0.0066(9) -0.0060(8) -0.0032(9)
C29 0.0214(11) 0.0365(14) 0.0328(13) -0.0112(11) -0.0029(9) -0.0095(10)
C31 0.0262(11) 0.0268(13) 0.0232(11) -0.0030(10) -0.0066(9) -0.0016(10)
C32 0.0317(13) 0.0341(15) 0.0568(18) -0.0110(14) -0.0122(12) 0.0088(11)
N5 0.0458(14) 0.0395(14) 0.0429(13) -0.0004(11) -0.0124(11) -0.0027(11)
C51 0.0394(14) 0.0295(14) 0.0375(14) -0.0022(11) -0.0136(11) -0.0048(12)
C52 0.0440(15) 0.0349(16) 0.0477(16) -0.0063(13) -0.0093(12) -0.0049(13)
O3 0.079(8) 0.050(7) 0.041(6) -0.003(5) -0.006(6) -0.008(6)
N6 0.057(8) 0.066(5) 0.085(4) -0.017(4) -0.006(5) -0.028(4)
C61 0.056(8) 0.066(5) 0.084(4) -0.018(4) -0.006(5) -0.028(4)
C62 0.055(8) 0.066(5) 0.083(4) -0.017(4) -0.006(5) -0.029(4)

loop_
_atom_type_symbol
_atom_type_description
_atom_type_scat_dispersion_real
_atom_type_scat_dispersion_imag
_atom_type_scat_source
C C 0.0033 0.0016 'International Tables Vol C Tables 4.2.6.8 and 6.1.1.4'
H H 0.0000 0.0000 'International Tables Vol C Tables 4.2.6.8 and 6.1.1.4'
N N 0.0061 0.0033 'International Tables Vol C Tables 4.2.6.8 and 6.1.1.4'
O O 0.0106 0.0060 'International Tables Vol C Tables 4.2.6.8 and 6.1.1.4'
Zn Zn 0.2839 1.4301 'International Tables Vol C Tables 4.2.6.8 and 6.1.1.4'

loop_
_geom_angle_atom_site_label_1
_geom_angle_atom_site_label_2
_geom_angle_atom_site_label_3
_geom_angle
_geom_angle_site_symmetry_1
_geom_angle_site_symmetry_3
_geom_angle_publ_flag
O1 Zn1 N1 78.97(6) . . ?
O1 Zn1 N2 88.75(6) . . ?
O2 Zn1 O1 123.90(7) . . ?
O2 Zn1 N1 94.32(6) . . ?
O2 Zn1 N2 77.55(6) . . ?
N1 Zn1 N2 158.17(7) . . ?
N3 Zn1 O1 116.91(7) . . ?
N3 Zn1 O2 119.12(8) . . ?
N3 Zn1 N1 99.55(7) . . ?
N3 Zn1 N2 102.10(7) . . ?
C19 O1 Zn1 117.55(14) . . ?
C29 O2 Zn1 117.82(14) . . ?
C10 N1 Zn1 129.04(16) . . ?
C18 N1 Zn1 111.77(14) . . ?
C18 N1 C10 119.08(19) . . ?
C20 N2 Zn1 129.92(13) . . ?
C28 N2 Zn1 110.74(13) . . ?
C28 N2 C20 119.02(17) . . ?
Zn1 N3 H3 119.9(18) . . ?
C31 N3 Zn1 130.11(16) . . ?
C31 N3 H3 110.0(18) . . ?
H4A N4 H4B 115(3) . . ?
C31 N4 H4A 123.5(16) . . ?
C31 N4 H4B 121(2) . . ?
N1 C10 C11 119.5(2) . . ?
N1 C10 C15 120.6(2) . . ?
C11 C10 C15 119.9(2) . . ?
C10 C11 H11 120.2 . . ?
C12 C11 C10 119.7(3) . . ?
C12 C11 H11 120.2 . . ?
C11 C12 H12 119.8 . . ?
C11 C12 C13 120.4(3) . . ?
C13 C12 H12 119.8 . . ?
C12 C13 H13 119.7 . . ?
C14 C13 C12 120.6(3) . . ?
C14 C13 H13 119.7 . . ?
C13 C14 H14 119.5 . . ?
C13 C14 C15 121.1(3) . . ?
C15 C14 H14 119.5 . . ?
C14 C15 C10 118.3(3) . . ?
C16 C15 C10 118.2(2) . . ?
C16 C15 C14 123.5(3) . . ?
C15 C16 H16 119.9 . . ?
C17 C16 C15 120.2(2) . . ?
C17 C16 H16 119.9 . . ?
C16 C17 H17 120.8 . . ?
C16 C17 C18 118.4(2) . . ?
C18 C17 H17 120.8 . . ?
N1 C18 C17 123.5(2) . . ?
N1 C18 C19 115.50(18) . . ?
C17 C18 C19 121.0(2) . . ?
O1 C19 C18 116.05(19) . . ?
O11 C19 O1 125.0(2) . . ?
O11 C19 C18 118.93(19) . . ?
N2 C20 C21 119.69(18) . . ?
N2 C20 C25 120.93(18) . . ?
C21 C20 C25 119.39(19) . . ?
C20 C21 H21 119.9 . . ?
C22 C21 C20 120.16(19) . . ?
C22 C21 H21 119.9 . . ?
C21 C22 H22 119.6 . . ?
C21 C22 C23 120.8(2) . . ?
C23 C22 H22 119.6 . . ?
C22 C23 H23 119.8 . . ?
C24 C23 C22 120.3(2) . . ?
C24 C23 H23 119.8 . . ?
C23 C24 H24 119.8 . . ?
C23 C24 C25 120.4(2) . . ?
C25 C24 H24 119.8 . . ?
C24 C25 C20 118.96(19) . . ?
C24 C25 C26 122.97(19) . . ?
C26 C25 C20 118.06(19) . . ?
C25 C26 H26 120.1 . . ?
C27 C26 C25 119.70(19) . . ?
C27 C26 H26 120.1 . . ?
C26 C27 H27 120.5 . . ?
C26 C27 C28 119.03(19) . . ?
C28 C27 H27 120.5 . . ?
N2 C28 C27 123.2(2) . . ?
N2 C28 C29 115.15(18) . . ?
C27 C28 C29 121.64(18) . . ?
O2 C29 C28 115.69(18) . . ?
O22 C29 O2 125.2(2) . . ?
O22 C29 C28 119.1(2) . . ?
N3 C31 N4 120.9(2) . . ?
N3 C31 C32 123.0(2) . . ?
N4 C31 C32 116.1(2) . . ?
C31 C32 H32A 109.5 . . ?
C31 C32 H32B 109.5 . . ?
C31 C32 H32C 109.5 . . ?
H32A C32 H32B 109.5 . . ?
H32A C32 H32C 109.5 . . ?
H32B C32 H32C 109.5 . . ?
N5 C51 C52 179.5(3) . . ?
C51 C52 H52A 109.5 . . ?
C51 C52 H52B 109.5 . . ?
C51 C52 H52C 109.5 . . ?
H52A C52 H52B 109.5 . . ?
H52A C52 H52C 109.5 . . ?
H52B C52 H52C 109.5 . . ?
H3A O3 H3B 109.6 . . ?
N6 C61 C62 170(3) . . ?
C61 C62 H62A 109.5 . . ?
C61 C62 H62B 109.5 . . ?
C61 C62 H62C 109.5 . . ?
H62A C62 H62B 109.5 . . ?
H62A C62 H62C 109.5 . . ?
H62B C62 H62C 109.5 . . ?

loop_
_geom_bond_atom_site_label_1
_geom_bond_atom_site_label_2
_geom_bond_distance
_geom_bond_site_symmetry_2
_geom_bond_publ_flag
Zn1 O1 2.0128(15) . ?
Zn1 O2 2.0058(14) . ?
Zn1 N1 2.1481(18) . ?
Zn1 N2 2.1981(16) . ?
Zn1 N3 1.9759(19) . ?
O1 C19 1.273(2) . ?
O2 C29 1.279(3) . ?
O11 C19 1.233(3) . ?
O22 C29 1.229(3) . ?
N1 C10 1.375(3) . ?
N1 C18 1.312(3) . ?
N2 C20 1.371(3) . ?
N2 C28 1.321(2) . ?
N3 H3 0.79(2) . ?
N3 C31 1.289(3) . ?
N4 H4A 0.89(3) . ?
N4 H4B 0.88(3) . ?
N4 C31 1.333(3) . ?
C10 C11 1.402(4) . ?
C10 C15 1.418(3) . ?
C11 H11 0.9300 . ?
C11 C12 1.376(4) . ?
C12 H12 0.9300 . ?
C12 C13 1.408(4) . ?
C13 H13 0.9300 . ?
C13 C14 1.344(4) . ?
C14 H14 0.9300 . ?
C14 C15 1.415(4) . ?
C15 C16 1.400(4) . ?
C16 H16 0.9300 . ?
C16 C17 1.362(4) . ?
C17 H17 0.9300 . ?
C17 C18 1.404(3) . ?
C18 C19 1.522(3) . ?
C20 C21 1.414(3) . ?
C20 C25 1.419(3) . ?
C21 H21 0.9300 . ?
C21 C22 1.361(3) . ?
C22 H22 0.9300 . ?
C22 C23 1.409(3) . ?
C23 H23 0.9300 . ?
C23 C24 1.370(3) . ?
C24 H24 0.9300 . ?
C24 C25 1.412(3) . ?
C25 C26 1.415(3) . ?
C26 H26 0.9300 . ?
C26 C27 1.359(3) . ?
C27 H27 0.9300 . ?
C27 C28 1.407(3) . ?
C28 C29 1.518(3) . ?
C31 C32 1.500(3) . ?
C32 H32A 0.9600 . ?
C32 H32B 0.9600 . ?
C32 H32C 0.9600 . ?
N5 C51 1.140(3) . ?
C51 C52 1.458(4) . ?
C52 H52A 0.9600 . ?
C52 H52B 0.9600 . ?
C52 H52C 0.9600 . ?
O3 H3A 0.8496 . ?
O3 H3B 0.8496 . ?
N6 C61 1.113(7) . ?
C61 C62 1.443(9) . ?
C62 H62A 0.9600 . ?
C62 H62B 0.9600 . ?
C62 H62C 0.9600 . ?

loop_
_geom_hbond_atom_site_label_D
_geom_hbond_atom_site_label_H
_geom_hbond_atom_site_label_A
_geom_hbond_distance_DH
_geom_hbond_distance_HA
_geom_hbond_distance_DA
_geom_hbond_angle_DHA
_geom_hbond_site_symmetry_A
_geom_hbond_publ_flag
N3 H3 O22 0.79(2) 2.14(2) 2.928(2) 177(2) 1_455 yes
N4 H4A O11 0.89(3) 1.99(3) 2.862(3) 166(2) 1_565 yes

loop_
_geom_torsion_atom_site_label_1
_geom_torsion_atom_site_label_2
_geom_torsion_atom_site_label_3
_geom_torsion_atom_site_label_4
_geom_torsion
_geom_torsion_site_symmetry_1
_geom_torsion_site_symmetry_2
_geom_torsion_site_symmetry_3
_geom_torsion_site_symmetry_4
_geom_torsion_publ_flag
Zn1 O1 C19 O11 -179.54(16) . . . . ?
Zn1 O1 C19 C18 -0.6(2) . . . . ?
Zn1 O2 C29 O22 162.9(2) . . . . ?
Zn1 O2 C29 C28 -17.1(3) . . . . ?
Zn1 N1 C10 C11 4.6(3) . . . . ?
Zn1 N1 C10 C15 -175.67(15) . . . . ?
Zn1 N1 C18 C17 175.84(18) . . . . ?
Zn1 N1 C18 C19 -4.5(2) . . . . ?
Zn1 N2 C20 C21 -6.9(3) . . . . ?
Zn1 N2 C20 C25 173.13(15) . . . . ?
Zn1 N2 C28 C27 -172.69(18) . . . . ?
Zn1 N2 C28 C29 7.8(2) . . . . ?
Zn1 N3 C31 N4 4.0(3) . . . . ?
Zn1 N3 C31 C32 -175.76(18) . . . . ?
N1 C10 C11 C12 178.7(2) . . . . ?
N1 C10 C15 C14 -178.6(2) . . . . ?
N1 C10 C15 C16 0.4(3) . . . . ?
N1 C18 C19 O1 3.6(3) . . . . ?
N1 C18 C19 O11 -177.40(19) . . . . ?
N2 C20 C21 C22 -179.0(2) . . . . ?
N2 C20 C25 C24 178.8(2) . . . . ?
N2 C20 C25 C26 -2.0(3) . . . . ?
N2 C28 C29 O2 5.1(3) . . . . ?
N2 C28 C29 O22 -174.9(2) . . . . ?
C10 N1 C18 C17 -0.7(3) . . . . ?
C10 N1 C18 C19 178.97(17) . . . . ?
C10 C11 C12 C13 0.1(4) . . . . ?
C10 C15 C16 C17 -0.6(4) . . . . ?
C11 C10 C15 C14 1.1(3) . . . . ?
C11 C10 C15 C16 -179.8(2) . . . . ?
C11 C12 C13 C14 0.8(4) . . . . ?
C12 C13 C14 C15 -0.7(4) . . . . ?
C13 C14 C15 C10 -0.3(4) . . . . ?
C13 C14 C15 C16 -179.3(3) . . . . ?
C14 C15 C16 C17 178.4(2) . . . . ?
C15 C10 C11 C12 -1.1(4) . . . . ?
C15 C16 C17 C18 0.2(4) . . . . ?
C16 C17 C18 N1 0.5(4) . . . . ?
C16 C17 C18 C19 -179.1(2) . . . . ?
C17 C18 C19 O1 -176.7(2) . . . . ?
C17 C18 C19 O11 2.3(3) . . . . ?
C18 N1 C10 C11 -179.6(2) . . . . ?
C18 N1 C10 C15 0.2(3) . . . . ?
C20 N2 C28 C27 1.5(3) . . . . ?
C20 N2 C28 C29 -178.0(2) . . . . ?
C20 C21 C22 C23 0.4(4) . . . . ?
C20 C25 C26 C27 2.0(3) . . . . ?
C21 C20 C25 C24 -1.1(3) . . . . ?
C21 C20 C25 C26 178.1(2) . . . . ?
C21 C22 C23 C24 -1.4(4) . . . . ?
C22 C23 C24 C25 1.2(4) . . . . ?
C23 C24 C25 C20 0.1(3) . . . . ?
C23 C24 C25 C26 -179.1(2) . . . . ?
C24 C25 C26 C27 -178.8(2) . . . . ?
C25 C20 C21 C22 0.9(3) . . . . ?
C25 C26 C27 C28 -0.4(3) . . . . ?
C26 C27 C28 N2 -1.4(3) . . . . ?
C26 C27 C28 C29 178.1(2) . . . . ?
C27 C28 C29 O2 -174.5(2) . . . . ?
C27 C28 C29 O22 5.6(4) . . . . ?
C28 N2 C20 C21 -179.8(2) . . . . ?
C28 N2 C20 C25 0.3(3) . . . . ?
